data_4023163
loop_
_publ_author_name
'Yit Wooi Goh'
'Brett R. Pool'
'Jonathan M. White'

_publ_section_title
;
 Structural Studies on Cycloadducts of Furan, 2-Methoxyfuran,
 and 5-Trimethylsilylcyclopentadiene with Maleic Anhydride
 and N-Methylmaleimide
;
_journal_name_full 'Journal of Organic Chemistry'
_journal_page_first 151
_journal_page_last 156
_journal_paper_doi 10.1021/jo7018575
_journal_volume 73
_journal_year 2008
_chemical_formula_sum 'C8 H6 O4'
_chemical_formula_weight 166.13
_chemical_name_systematic
;
 ?
;
_space_group_IT_number 19
_symmetry_cell_setting orthorhombic
_symmetry_space_group_name_Hall 'P 2ac 2ab'
_symmetry_space_group_name_H-M 'P 21 21 21'
_atom_sites_solution_hydrogens geom
_atom_sites_solution_primary direct
_atom_sites_solution_secondary difmap
_audit_creation_method SHELXL-97
_cell_angle_alpha 90.00
_cell_angle_beta 90.00
_cell_angle_gamma 90.00
_cell_formula_units_Z 4
_cell_length_a 5.3600(12)
_cell_length_b 6.9759(15)
_cell_length_c 18.844(4)
_cell_measurement_reflns_used 1999
_cell_measurement_temperature 130(2)
_cell_measurement_theta_max 27.10
_cell_measurement_theta_min 3.11
_cell_volume 704.6(3)
_computing_cell_refinement 'Bruker SMART'
_computing_data_collection 'Bruker SMART'
_computing_data_reduction 'Bruker SAINT'
_computing_molecular_graphics 'Bruker SHELXTL'
_computing_publication_material 'Bruker SHELXTL'
_computing_structure_refinement 'Bruker SHELXTL'
_computing_structure_solution 'Bruker SHELXTL'
_diffrn_ambient_temperature 293(2)
_diffrn_measured_fraction_theta_full 0.991
_diffrn_measured_fraction_theta_max 0.991
_diffrn_radiation_monochromator graphite
_diffrn_radiation_source 'fine-focus sealed tube'
_diffrn_radiation_type MoK\a
_diffrn_radiation_wavelength 0.71073
_diffrn_reflns_av_R_equivalents 0.0656
_diffrn_reflns_av_sigmaI/netI 0.0513
_diffrn_reflns_limit_h_max 6
_diffrn_reflns_limit_h_min -4
_diffrn_reflns_limit_k_max 9
_diffrn_reflns_limit_k_min -7
_diffrn_reflns_limit_l_max 24
_diffrn_reflns_limit_l_min -20
_diffrn_reflns_number 4400
_diffrn_reflns_theta_full 27.51
_diffrn_reflns_theta_max 27.51
_diffrn_reflns_theta_min 2.16
_exptl_absorpt_coefficient_mu 0.128
_exptl_absorpt_correction_type none
_exptl_crystal_colour colorless
_exptl_crystal_density_diffrn 1.566
_exptl_crystal_density_method 'not measured'
_exptl_crystal_description rod
_exptl_crystal_F_000 344
_exptl_crystal_size_max 0.50
_exptl_crystal_size_mid 0.15
_exptl_crystal_size_min 0.05
_refine_diff_density_max 0.235
_refine_diff_density_min -0.190
_refine_diff_density_rms 0.045
_refine_ls_abs_structure_details 'Flack H D (1983), Acta Cryst. A39, 876-881'
_refine_ls_abs_structure_Flack 1.2(14)
_refine_ls_extinction_coef 0.000(6)
_refine_ls_extinction_expression Fc^*^=kFc[1+0.001xFc^2^\l^3^/sin(2\q)]^-1/4^
_refine_ls_extinction_method SHELXL
_refine_ls_goodness_of_fit_ref 1.020
_refine_ls_hydrogen_treatment mixed
_refine_ls_matrix_type full
_refine_ls_number_parameters 110
_refine_ls_number_reflns 1592
_refine_ls_number_restraints 0
_refine_ls_restrained_S_all 1.020
_refine_ls_R_factor_all 0.0440
_refine_ls_R_factor_gt 0.0407
_refine_ls_shift/su_max 0.089
_refine_ls_shift/su_mean 0.001
_refine_ls_structure_factor_coef Fsqd
_refine_ls_weighting_details 'calc w=1/[\s^2^(Fo^2^)+(0.0535P)^2^+0.0000P] where P=(Fo^2^+2Fc^2^)/3'
_refine_ls_weighting_scheme calc
_refine_ls_wR_factor_gt 0.0977
_refine_ls_wR_factor_ref 0.0998
_reflns_number_gt 1450
_reflns_number_total 1592
_reflns_threshold_expression >2sigma(I)
_cod_data_source_file jo7018575-File001_05.cif
_cod_data_source_block CMPD15
_cod_depositor_comments
;
The following automatic conversions were performed:
'_symmetry_cell_setting' value 'Orthorhombic' changed to 'orthorhombic'
according to '/home/saulius/struct/CIF-dictionaries/cif_core.dic'
dictionary named 'cif_core.dic' version 2.4.1 from 2010-06-29.

Automatic conversion script
Id: cif_fix_enum 1527 2010-12-29 10:47:43Z saulius 
;
_cod_database_code 4023163

loop_
_symmetry_equiv_pos_as_xyz
'x, y, z'
'-x+1/2, -y, z+1/2'
'-x, y+1/2, -z+1/2'
'x+1/2, -y+1/2, -z'

loop_
_atom_site_label
_atom_site_type_symbol
_atom_site_fract_x
_atom_site_fract_y
_atom_site_fract_z
_atom_site_U_iso_or_equiv
_atom_site_adp_type
_atom_site_occupancy
_atom_site_symmetry_multiplicity
_atom_site_calc_flag
_atom_site_refinement_flags
_atom_site_disorder_assembly
_atom_site_disorder_group
C1 C 1.0516(4) 0.2120(2) 0.88947(9) 0.0360(4) Uani 1 1 d . . .
C2 C 0.8107(3) 0.3155(2) 0.87741(9) 0.0295(4) Uani 1 1 d . . .
H2 H 0.6638 0.2342 0.8848 0.035 Uiso 1 1 calc R . .
C3 C 0.8108(3) 0.4184(2) 0.80350(8) 0.0309(4) Uani 1 1 d . . .
H3 H 0.8564 0.3380 0.7629 0.037 Uiso 1 1 calc R . .
C4 C 0.5623(3) 0.5193(3) 0.79786(9) 0.0377(4) Uani 1 1 d . . .
H4 H 0.4280 0.4844 0.7694 0.045 Uiso 1 1 calc R . .
C5 C 0.5744(4) 0.6670(3) 0.84144(8) 0.0373(4) Uani 1 1 d . . .
H5 H 0.4508 0.7576 0.8502 0.045 Uiso 1 1 calc R . .
C6 C 0.8315(3) 0.6580(2) 0.87421(8) 0.0312(4) Uani 1 1 d . . .
H6 H 0.8949 0.7792 0.8933 0.037 Uiso 1 1 calc R . .
C7 C 0.8207(3) 0.4877(2) 0.92810(8) 0.0292(4) Uani 1 1 d . . .
H7 H 0.6776 0.4944 0.9604 0.035 Uiso 1 1 calc R . .
C8 C 1.0663(4) 0.4653(3) 0.96594(9) 0.0384(4) Uani 1 1 d . . .
O1 O 1.1333(3) 0.07165(18) 0.86163(7) 0.0526(4) Uani 1 1 d . . .
O2 O 1.1592(3) 0.5610(2) 1.01048(7) 0.0594(4) Uani 1 1 d . . .
O3 O 0.9789(2) 0.57367(16) 0.81883(6) 0.0314(3) Uani 1 1 d . . .
O4 O 1.1918(2) 0.30397(17) 0.94112(7) 0.0409(3) Uani 1 1 d . . .

loop_
_atom_site_aniso_label
_atom_site_aniso_U_11
_atom_site_aniso_U_22
_atom_site_aniso_U_33
_atom_site_aniso_U_23
_atom_site_aniso_U_13
_atom_site_aniso_U_12
C1 0.0391(10) 0.0296(8) 0.0393(9) 0.0110(7) 0.0058(8) 0.0003(8)
C2 0.0305(9) 0.0238(7) 0.0342(8) 0.0009(6) 0.0037(7) -0.0036(7)
C3 0.0335(9) 0.0305(8) 0.0288(8) -0.0031(7) 0.0012(7) -0.0013(7)
C4 0.0340(9) 0.0467(10) 0.0326(8) 0.0024(7) -0.0033(8) 0.0027(8)
C5 0.0372(10) 0.0361(8) 0.0385(9) 0.0059(8) 0.0026(8) 0.0100(8)
C6 0.0372(10) 0.0248(7) 0.0315(8) 0.0008(6) 0.0019(7) 0.0020(7)
C7 0.0317(8) 0.0283(7) 0.0278(7) 0.0008(6) 0.0041(6) -0.0017(7)
C8 0.0432(10) 0.0390(9) 0.0329(8) 0.0078(7) -0.0046(8) -0.0035(9)
O1 0.0623(9) 0.0324(6) 0.0629(8) 0.0039(6) 0.0116(8) 0.0149(7)
O2 0.0682(10) 0.0631(9) 0.0470(8) -0.0041(7) -0.0244(8) -0.0068(9)
O3 0.0331(6) 0.0292(5) 0.0319(6) 0.0033(4) 0.0052(5) -0.0021(5)
O4 0.0370(7) 0.0417(7) 0.0440(7) 0.0103(6) -0.0053(6) 0.0047(6)

loop_
_atom_type_symbol
_atom_type_description
_atom_type_scat_dispersion_real
_atom_type_scat_dispersion_imag
_atom_type_scat_source
C C 0.0033 0.0016 'International Tables Vol C Tables 4.2.6.8 and 6.1.1.4'
H H 0.0000 0.0000 'International Tables Vol C Tables 4.2.6.8 and 6.1.1.4'
O O 0.0106 0.0060 'International Tables Vol C Tables 4.2.6.8 and 6.1.1.4'

loop_
_geom_angle_atom_site_label_1
_geom_angle_atom_site_label_2
_geom_angle_atom_site_label_3
_geom_angle
_geom_angle_site_symmetry_1
_geom_angle_site_symmetry_3
_geom_angle_publ_flag
O1 C1 O4 119.29(18) . . ?
O1 C1 C2 130.15(19) . . ?
O4 C1 C2 110.55(14) . . ?
C1 C2 C7 104.62(14) . . ?
C1 C2 C3 110.81(14) . . ?
C7 C2 C3 101.20(12) . . ?
C1 C2 H2 113.1 . . ?
C7 C2 H2 113.1 . . ?
C3 C2 H2 113.1 . . ?
O3 C3 C4 102.46(12) . . ?
O3 C3 C2 99.62(12) . . ?
C4 C3 C2 106.00(13) . . ?
O3 C3 H3 115.6 . . ?
C4 C3 H3 115.6 . . ?
C2 C3 H3 115.6 . . ?
C5 C4 C3 106.08(15) . . ?
C5 C4 H4 127.0 . . ?
C3 C4 H4 127.0 . . ?
C4 C5 C6 105.43(15) . . ?
C4 C5 H5 127.3 . . ?
C6 C5 H5 127.3 . . ?
O3 C6 C5 102.83(13) . . ?
O3 C6 C7 100.45(12) . . ?
C5 C6 C7 105.26(14) . . ?
O3 C6 H6 115.5 . . ?
C5 C6 H6 115.5 . . ?
C7 C6 H6 115.5 . . ?
C8 C7 C2 104.14(14) . . ?
C8 C7 C6 110.73(14) . . ?
C2 C7 C6 101.05(12) . . ?
C8 C7 H7 113.3 . . ?
C2 C7 H7 113.3 . . ?
C6 C7 H7 113.3 . . ?
O2 C8 O4 119.44(19) . . ?
O2 C8 C7 130.25(19) . . ?
O4 C8 C7 110.31(14) . . ?
C6 O3 C3 96.31(12) . . ?
C1 O4 C8 110.37(14) . . ?

loop_
_geom_bond_atom_site_label_1
_geom_bond_atom_site_label_2
_geom_bond_distance
_geom_bond_site_symmetry_2
_geom_bond_publ_flag
C1 O1 1.194(2) . ?
C1 O4 1.387(2) . ?
C1 C2 1.497(3) . ?
C2 C7 1.536(2) . ?
C2 C3 1.567(2) . ?
C2 H2 0.9800 . ?
C3 O3 1.438(2) . ?
C3 C4 1.510(3) . ?
C3 H3 0.9800 . ?
C4 C5 1.319(2) . ?
C4 H4 0.9300 . ?
C5 C6 1.512(3) . ?
C5 H5 0.9300 . ?
C6 O3 1.435(2) . ?
C6 C7 1.564(2) . ?
C6 H6 0.9800 . ?
C7 C8 1.505(3) . ?
C7 H7 0.9800 . ?
C8 O2 1.182(2) . ?
C8 O4 1.392(2) . ?

loop_
_geom_torsion_atom_site_label_1
_geom_torsion_atom_site_label_2
_geom_torsion_atom_site_label_3
_geom_torsion_atom_site_label_4
_geom_torsion
_geom_torsion_site_symmetry_1
_geom_torsion_site_symmetry_2
_geom_torsion_site_symmetry_3
_geom_torsion_site_symmetry_4
_geom_torsion_publ_flag
O1 C1 C2 C7 -178.33(17) . . . . ?
O4 C1 C2 C7 0.83(17) . . . . ?
O1 C1 C2 C3 -70.0(2) . . . . ?
O4 C1 C2 C3 109.12(15) . . . . ?
C1 C2 C3 O3 -73.13(16) . . . . ?
C7 C2 C3 O3 37.38(15) . . . . ?
C1 C2 C3 C4 -179.16(14) . . . . ?
C7 C2 C3 C4 -68.65(15) . . . . ?
O3 C3 C4 C5 -31.06(16) . . . . ?
C2 C3 C4 C5 72.90(17) . . . . ?
C3 C4 C5 C6 0.07(17) . . . . ?
C4 C5 C6 O3 31.07(16) . . . . ?
C4 C5 C6 C7 -73.70(16) . . . . ?
C1 C2 C7 C8 -1.03(16) . . . . ?
C3 C2 C7 C8 -116.24(13) . . . . ?
C1 C2 C7 C6 113.87(14) . . . . ?
C3 C2 C7 C6 -1.34(15) . . . . ?
O3 C6 C7 C8 74.65(15) . . . . ?
C5 C6 C7 C8 -178.83(14) . . . . ?
O3 C6 C7 C2 -35.24(15) . . . . ?
C5 C6 C7 C2 71.29(15) . . . . ?
C2 C7 C8 O2 -179.43(19) . . . . ?
C6 C7 C8 O2 72.7(2) . . . . ?
C2 C7 C8 O4 0.95(17) . . . . ?
C6 C7 C8 O4 -106.91(14) . . . . ?
C5 C6 O3 C3 -48.19(13) . . . . ?
C7 C6 O3 C3 60.27(13) . . . . ?
C4 C3 O3 C6 48.03(14) . . . . ?
C2 C3 O3 C6 -60.86(13) . . . . ?
O1 C1 O4 C8 179.01(15) . . . . ?
C2 C1 O4 C8 -0.25(18) . . . . ?
O2 C8 O4 C1 179.87(16) . . . . ?
C7 C8 O4 C1 -0.46(18) . . . . ?

loop_
_cod_related_entry_id
_cod_related_entry_database
_cod_related_entry_code
1 ChemSpider 448370
